data_4084851
loop_
_publ_author_name
'Dang, Liang'
'Song, Haibin'
'Wang, Baiquan'

_publ_section_title
;
 Synthesis, Structures, and Norbornene Polymerization Behavior
 ofo-Aryloxide-Substituted NHC-Ligated \s, \p-Cycloalkenyl Palladium
 Complexes
;
_journal_issue 23
_journal_name_full Organometallics
_journal_page_first 6812
_journal_paper_doi 10.1021/om500839w
_journal_volume 33
_journal_year 2014
_chemical_formula_sum 'C34 H44 N2 O2 Pd'
_chemical_formula_weight 619.11
_chemical_name_systematic
; 
 ? 
;
_space_group_IT_number 14
_symmetry_cell_setting monoclinic
_symmetry_space_group_name_Hall '-P 2yn'
_symmetry_space_group_name_H-M 'P 1 21/n 1'
_atom_sites_solution_hydrogens geom
_atom_sites_solution_primary direct
_atom_sites_solution_secondary difmap
_audit_creation_method SHELXL-97
_cell_angle_alpha 90.00
_cell_angle_beta 92.89(3)
_cell_angle_gamma 90.00
_cell_formula_units_Z 4
_cell_length_a 10.502(2)
_cell_length_b 19.637(4)
_cell_length_c 14.591(3)
_cell_measurement_reflns_used 8243
_cell_measurement_temperature 173(2)
_cell_measurement_theta_max 27.9424
_cell_measurement_theta_min 1.3974
_cell_volume 3005.2(10)
_computing_cell_refinement crystalclear
_computing_data_collection crystalclear
_computing_data_reduction crystalclear
_computing_molecular_graphics 'Bruker SHELXTL'
_computing_publication_material 'Bruker SHELXTL'
_computing_structure_refinement 'SHELXL-97 (Sheldrick, 1997)'
_computing_structure_solution 'SHELXS-97 (Sheldrick, 1990)'
_diffrn_ambient_temperature 173(2)
_diffrn_measured_fraction_theta_full 0.972
_diffrn_measured_fraction_theta_max 0.972
_diffrn_measurement_device_type 'rigaku saturn'
_diffrn_measurement_method '\w scans'
_diffrn_radiation_monochromator confocal
_diffrn_radiation_source 'rotating anode'
_diffrn_radiation_type MoK\a
_diffrn_radiation_wavelength 0.71073
_diffrn_reflns_av_R_equivalents 0.0494
_diffrn_reflns_av_sigmaI/netI 0.0530
_diffrn_reflns_limit_h_max 13
_diffrn_reflns_limit_h_min -13
_diffrn_reflns_limit_k_max 25
_diffrn_reflns_limit_k_min -25
_diffrn_reflns_limit_l_max 16
_diffrn_reflns_limit_l_min -19
_diffrn_reflns_number 26705
_diffrn_reflns_theta_full 27.95
_diffrn_reflns_theta_max 27.95
_diffrn_reflns_theta_min 2.07
_diffrn_standards_decay_% 0
_diffrn_standards_interval_count 0
_diffrn_standards_interval_time 0
_diffrn_standards_number 0
_exptl_absorpt_coefficient_mu 0.650
_exptl_absorpt_correction_T_max 0.9261
_exptl_absorpt_correction_T_min 0.8810
_exptl_absorpt_correction_type multi-scan
_exptl_absorpt_process_details crystalclear
_exptl_crystal_colour yellow
_exptl_crystal_density_diffrn 1.368
_exptl_crystal_density_method 'not measured'
_exptl_crystal_description prism
_exptl_crystal_F_000 1296
_exptl_crystal_size_max 0.20
_exptl_crystal_size_mid 0.18
_exptl_crystal_size_min 0.12
_refine_diff_density_max 0.503
_refine_diff_density_min -0.926
_refine_diff_density_rms 0.084
_refine_ls_extinction_method none
_refine_ls_goodness_of_fit_ref 1.033
_refine_ls_hydrogen_treatment constr
_refine_ls_matrix_type full
_refine_ls_number_parameters 362
_refine_ls_number_reflns 7016
_refine_ls_number_restraints 0
_refine_ls_restrained_S_all 1.033
_refine_ls_R_factor_all 0.0468
_refine_ls_R_factor_gt 0.0352
_refine_ls_shift/su_max 0.002
_refine_ls_shift/su_mean 0.000
_refine_ls_structure_factor_coef Fsqd
_refine_ls_weighting_details 'calc w=1/[\s^2^(Fo^2^)+(0.0428P)^2^+0.0000P] where P=(Fo^2^+2Fc^2^)/3'
_refine_ls_weighting_scheme calc
_refine_ls_wR_factor_gt 0.0820
_refine_ls_wR_factor_ref 0.0860
_reflns_number_gt 5508
_reflns_number_total 7016
_reflns_threshold_expression >2sigma(I)
_cod_data_source_file om500839w_si_002.cif
_cod_data_source_block R131229A
_cod_depositor_comments
;
The following automatic conversions were performed:

'_symmetry_cell_setting' value 'Monoclinic' changed to 'monoclinic'
according to
/home/saulius/struct/COD-crude-data--automatic-downloads/rss-feeds/ACS/lib/dictionaries/cif_core.dic
dictionary named 'cif_core.dic' version 2.4.2 from
2011-04-26.

'_exptl_absorpt_correction_type' value 'MULTI-SCAN'
changed to 'multi-scan' according to
/home/saulius/struct/COD-crude-data--automatic-downloads/rss-feeds/ACS/lib/dictionaries/cif_core.dic
dictionary named 'cif_core.dic' version 2.4.2 from
2011-04-26.

'_refine_ls_hydrogen_treatment' value 'CONSTR' changed
to 'constr' according to
/home/saulius/struct/COD-crude-data--automatic-downloads/rss-feeds/ACS/lib/dictionaries/cif_core.dic
dictionary named 'cif_core.dic' version 2.4.2 from 2011-04-26.

Automatic conversion script
Id: cif_fix_values 2935 2014-11-11 08:27:57Z andrius 

 Adding full bibliography for 4084851--4084854.cif.
;
_cod_original_cell_volume 3005.3(10)
_cod_original_sg_symbol_H-M P2(1)/n
_cod_database_code 4084851

loop_
_symmetry_equiv_pos_as_xyz
'x, y, z'
'-x+1/2, y+1/2, -z+1/2'
'-x, -y, -z'
'x-1/2, -y-1/2, z-1/2'

loop_
_atom_site_label
_atom_site_type_symbol
_atom_site_fract_x
_atom_site_fract_y
_atom_site_fract_z
_atom_site_U_iso_or_equiv
_atom_site_adp_type
_atom_site_occupancy
_atom_site_symmetry_multiplicity
_atom_site_calc_flag
_atom_site_refinement_flags
Pd1 Pd 0.826437(16) 0.123969(8) 0.458776(11) 0.01690(6) Uani 1 1 d .
O1 O 0.72130(15) 0.11116(8) 0.33161(11) 0.0202(3) Uani 1 1 d .
O2 O 0.56992(16) 0.22375(9) 0.52060(12) 0.0298(4) Uani 1 1 d .
N1 N 0.98555(17) 0.08981(10) 0.30399(12) 0.0177(4) Uani 1 1 d .
N2 N 1.10154(17) 0.14611(10) 0.40285(12) 0.0188(4) Uani 1 1 d .
C1 C 0.7566(2) 0.06594(11) 0.27146(15) 0.0180(5) Uani 1 1 d .
C2 C 0.8856(2) 0.05111(11) 0.25721(15) 0.0188(5) Uani 1 1 d .
C3 C 0.9234(2) -0.00017(12) 0.19889(16) 0.0232(5) Uani 1 1 d .
H3 H 1.0115 -0.0096 0.1944 0.028 Uiso 1 1 calc R
C4 C 0.8345(2) -0.03754(12) 0.14734(16) 0.0236(5) Uani 1 1 d .
C5 C 0.7064(2) -0.02114(12) 0.15700(16) 0.0236(5) Uani 1 1 d .
H5 H 0.6439 -0.0456 0.1210 0.028 Uiso 1 1 calc R
C6 C 0.6650(2) 0.02852(11) 0.21578(15) 0.0199(5) Uani 1 1 d .
C7 C 0.5218(2) 0.04208(12) 0.22370(16) 0.0233(5) Uani 1 1 d .
C8 C 0.4919(2) 0.11655(12) 0.19879(18) 0.0292(6) Uani 1 1 d .
H8A H 0.5413 0.1467 0.2406 0.044 Uiso 1 1 calc R
H8B H 0.4007 0.1251 0.2043 0.044 Uiso 1 1 calc R
H8C H 0.5147 0.1253 0.1356 0.044 Uiso 1 1 calc R
C9 C 0.4835(2) 0.02632(13) 0.32208(17) 0.0275(6) Uani 1 1 d .
H9A H 0.4990 -0.0219 0.3356 0.041 Uiso 1 1 calc R
H9B H 0.3928 0.0365 0.3274 0.041 Uiso 1 1 calc R
H9C H 0.5344 0.0544 0.3657 0.041 Uiso 1 1 calc R
C10 C 0.4386(2) -0.00299(14) 0.15880(19) 0.0348(6) Uani 1 1 d .
H10A H 0.4558 0.0079 0.0950 0.052 Uiso 1 1 calc R
H10B H 0.3484 0.0054 0.1690 0.052 Uiso 1 1 calc R
H10C H 0.4585 -0.0510 0.1710 0.052 Uiso 1 1 calc R
C11 C 0.8696(3) -0.09860(13) 0.08841(16) 0.0286(6) Uani 1 1 d .
C12 C 0.8287(4) -0.16304(15) 0.1376(2) 0.0668(12) Uani 1 1 d .
H12A H 0.8450 -0.2029 0.0995 0.100 Uiso 1 1 calc R
H12B H 0.7375 -0.1604 0.1485 0.100 Uiso 1 1 calc R
H12C H 0.8775 -0.1671 0.1964 0.100 Uiso 1 1 calc R
C13 C 0.7991(3) -0.09586(18) -0.00575(19) 0.0514(9) Uani 1 1 d .
H13A H 0.8205 -0.0534 -0.0368 0.077 Uiso 1 1 calc R
H13B H 0.7070 -0.0976 0.0019 0.077 Uiso 1 1 calc R
H13C H 0.8246 -0.1348 -0.0427 0.077 Uiso 1 1 calc R
C14 C 1.0107(3) -0.10169(17) 0.0708(2) 0.0506(9) Uani 1 1 d .
H14A H 1.0340 -0.0622 0.0342 0.076 Uiso 1 1 calc R
H14B H 1.0288 -0.1436 0.0374 0.076 Uiso 1 1 calc R
H14C H 1.0604 -0.1013 0.1295 0.076 Uiso 1 1 calc R
C15 C 1.1011(2) 0.10247(13) 0.26546(16) 0.0242(5) Uani 1 1 d .
H15 H 1.1247 0.0889 0.2061 0.029 Uiso 1 1 calc R
C16 C 1.1733(2) 0.13722(12) 0.32718(16) 0.0243(5) Uani 1 1 d .
H16 H 1.2579 0.1528 0.3203 0.029 Uiso 1 1 calc R
C17 C 0.9841(2) 0.11780(11) 0.38929(15) 0.0176(5) Uani 1 1 d .
C18 C 1.1565(2) 0.17519(11) 0.48673(14) 0.0173(5) Uani 1 1 d .
C19 C 1.2167(2) 0.13081(11) 0.54996(15) 0.0199(5) Uani 1 1 d .
C20 C 1.2832(2) 0.15979(13) 0.62511(16) 0.0244(5) Uani 1 1 d .
H20 H 1.3234 0.1309 0.6700 0.029 Uiso 1 1 calc R
C21 C 1.2922(2) 0.22969(13) 0.63622(17) 0.0261(5) Uani 1 1 d .
C22 C 1.2289(2) 0.27143(12) 0.57259(17) 0.0265(5) Uani 1 1 d .
H22 H 1.2330 0.3194 0.5810 0.032 Uiso 1 1 calc R
C23 C 1.1597(2) 0.24561(12) 0.49705(16) 0.0222(5) Uani 1 1 d .
C24 C 1.0919(3) 0.29186(13) 0.42868(19) 0.0369(7) Uani 1 1 d .
H24A H 1.1027 0.3393 0.4486 0.055 Uiso 1 1 calc R
H24B H 1.0009 0.2805 0.4243 0.055 Uiso 1 1 calc R
H24C H 1.1278 0.2860 0.3685 0.055 Uiso 1 1 calc R
C25 C 1.2124(3) 0.05514(12) 0.53709(17) 0.0302(6) Uani 1 1 d .
H25A H 1.2590 0.0428 0.4830 0.045 Uiso 1 1 calc R
H25B H 1.1234 0.0403 0.5284 0.045 Uiso 1 1 calc R
H25C H 1.2518 0.0328 0.5915 0.045 Uiso 1 1 calc R
C26 C 1.3716(3) 0.25982(16) 0.7147(2) 0.0424(7) Uani 1 1 d .
H26A H 1.4299 0.2938 0.6911 0.064 Uiso 1 1 calc R
H26B H 1.4210 0.2237 0.7463 0.064 Uiso 1 1 calc R
H26C H 1.3157 0.2816 0.7578 0.064 Uiso 1 1 calc R
C27 C 0.8946(2) 0.13578(12) 0.58895(16) 0.0248(5) Uani 1 1 d .
H27 H 0.9809 0.1162 0.6045 0.030 Uiso 1 1 calc R
C28 C 0.8756(2) 0.21153(13) 0.61243(17) 0.0299(6) Uani 1 1 d .
H28A H 0.9359 0.2265 0.6628 0.036 Uiso 1 1 calc R
H28B H 0.8854 0.2410 0.5582 0.036 Uiso 1 1 calc R
C29 C 0.7371(2) 0.21155(13) 0.64258(17) 0.0297(6) Uani 1 1 d .
H29 H 0.7069 0.2552 0.6693 0.036 Uiso 1 1 calc R
C30 C 0.6525(2) 0.18195(13) 0.56497(16) 0.0247(5) Uani 1 1 d .
C31 C 0.6737(2) 0.11395(12) 0.55734(17) 0.0251(5) Uani 1 1 d .
H31 H 0.6015 0.0813 0.5461 0.030 Uiso 1 1 calc R
C32 C 0.7801(2) 0.10017(13) 0.63249(16) 0.0278(5) Uani 1 1 d .
H32 H 0.7930 0.0516 0.6516 0.033 Uiso 1 1 calc R
C33 C 0.7405(3) 0.14991(14) 0.70722(18) 0.0335(6) Uani 1 1 d .
H33A H 0.6562 0.1391 0.7309 0.040 Uiso 1 1 calc R
H33B H 0.8054 0.1543 0.7585 0.040 Uiso 1 1 calc R
C34 C 0.4964(2) 0.19238(14) 0.44642(19) 0.0342(6) Uani 1 1 d .
H34A H 0.5539 0.1729 0.4026 0.051 Uiso 1 1 calc R
H34B H 0.4417 0.2266 0.4154 0.051 Uiso 1 1 calc R
H34C H 0.4432 0.1562 0.4706 0.051 Uiso 1 1 calc R

loop_
_atom_site_aniso_label
_atom_site_aniso_U_11
_atom_site_aniso_U_22
_atom_site_aniso_U_33
_atom_site_aniso_U_23
_atom_site_aniso_U_13
_atom_site_aniso_U_12
Pd1 0.01672(10) 0.01935(9) 0.01486(10) -0.00209(7) 0.00323(7) -0.00101(7)
O1 0.0165(8) 0.0266(9) 0.0177(8) -0.0060(6) 0.0005(6) 0.0019(6)
O2 0.0248(9) 0.0302(10) 0.0345(10) -0.0035(8) 0.0035(8) 0.0007(7)
N1 0.0136(9) 0.0265(10) 0.0130(9) -0.0013(7) 0.0016(7) 0.0010(8)
N2 0.0154(9) 0.0262(10) 0.0147(9) 0.0002(8) 0.0016(7) -0.0012(8)
C1 0.0206(11) 0.0187(11) 0.0146(11) 0.0026(9) -0.0004(9) 0.0008(9)
C2 0.0205(11) 0.0226(11) 0.0129(11) -0.0024(9) -0.0024(9) 0.0011(9)
C3 0.0200(12) 0.0291(13) 0.0203(12) -0.0002(10) 0.0006(9) 0.0064(10)
C4 0.0311(13) 0.0232(12) 0.0162(12) -0.0035(9) -0.0024(10) 0.0054(10)
C5 0.0261(13) 0.0250(12) 0.0191(12) -0.0033(9) -0.0045(10) -0.0008(10)
C6 0.0198(12) 0.0229(11) 0.0168(12) 0.0025(9) -0.0026(9) 0.0003(9)
C7 0.0186(12) 0.0270(12) 0.0239(13) 0.0020(10) -0.0024(10) -0.0027(9)
C8 0.0219(13) 0.0341(14) 0.0315(15) 0.0060(11) 0.0012(11) 0.0035(10)
C9 0.0193(12) 0.0310(13) 0.0321(15) 0.0026(11) 0.0013(10) -0.0039(10)
C10 0.0240(14) 0.0457(17) 0.0340(15) -0.0034(12) -0.0049(11) -0.0043(12)
C11 0.0404(15) 0.0266(12) 0.0190(13) -0.0059(10) 0.0033(11) 0.0056(11)
C12 0.122(4) 0.0279(16) 0.054(2) -0.0052(15) 0.041(2) 0.0067(19)
C13 0.063(2) 0.062(2) 0.0284(16) -0.0234(15) -0.0083(15) 0.0126(18)
C14 0.051(2) 0.0519(19) 0.049(2) -0.0235(16) 0.0008(16) 0.0179(16)
C15 0.0176(12) 0.0389(14) 0.0165(12) -0.0022(10) 0.0050(9) 0.0024(10)
C16 0.0143(11) 0.0394(15) 0.0193(12) 0.0006(10) 0.0030(9) -0.0010(10)
C17 0.0161(11) 0.0195(11) 0.0171(12) 0.0014(8) 0.0007(9) 0.0007(8)
C18 0.0149(11) 0.0227(11) 0.0144(11) -0.0020(8) 0.0006(9) -0.0034(8)
C19 0.0217(11) 0.0205(11) 0.0175(12) -0.0014(9) 0.0005(9) -0.0009(9)
C20 0.0208(12) 0.0332(13) 0.0190(12) -0.0020(10) -0.0018(10) 0.0019(10)
C21 0.0206(12) 0.0338(13) 0.0239(13) -0.0116(10) 0.0021(10) -0.0053(10)
C22 0.0238(13) 0.0213(12) 0.0349(14) -0.0081(10) 0.0070(11) -0.0046(9)
C23 0.0201(12) 0.0228(12) 0.0243(13) 0.0008(10) 0.0053(10) 0.0014(9)
C24 0.0442(17) 0.0275(14) 0.0389(16) 0.0095(12) 0.0026(13) 0.0073(12)
C25 0.0399(15) 0.0199(12) 0.0303(14) 0.0023(10) -0.0044(12) 0.0029(11)
C26 0.0344(16) 0.0524(19) 0.0395(17) -0.0208(14) -0.0066(13) -0.0094(13)
C27 0.0257(13) 0.0319(14) 0.0169(12) -0.0022(10) 0.0034(10) -0.0005(10)
C28 0.0311(14) 0.0347(14) 0.0241(13) -0.0075(11) 0.0032(11) -0.0079(11)
C29 0.0323(14) 0.0318(14) 0.0254(14) -0.0093(11) 0.0070(11) -0.0028(11)
C30 0.0212(12) 0.0309(13) 0.0228(13) -0.0015(10) 0.0096(10) -0.0016(10)
C31 0.0236(12) 0.0295(13) 0.0230(13) 0.0020(10) 0.0097(10) -0.0071(10)
C32 0.0340(14) 0.0286(13) 0.0214(13) 0.0029(10) 0.0069(11) 0.0005(11)
C33 0.0344(15) 0.0431(16) 0.0239(14) -0.0023(12) 0.0098(11) -0.0020(12)
C34 0.0230(13) 0.0401(16) 0.0393(16) -0.0040(12) -0.0009(11) -0.0008(11)

loop_
_atom_type_symbol
_atom_type_description
_atom_type_scat_dispersion_real
_atom_type_scat_dispersion_imag
_atom_type_scat_source
C C 0.0033 0.0016 'International Tables Vol C Tables 4.2.6.8 and 6.1.1.4'
H H 0.0000 0.0000 'International Tables Vol C Tables 4.2.6.8 and 6.1.1.4'
N N 0.0061 0.0033 'International Tables Vol C Tables 4.2.6.8 and 6.1.1.4'
O O 0.0106 0.0060 'International Tables Vol C Tables 4.2.6.8 and 6.1.1.4'
Pd Pd -0.9988 1.0072 'International Tables Vol C Tables 4.2.6.8 and 6.1.1.4'

loop_
_geom_angle_atom_site_label_1
_geom_angle_atom_site_label_2
_geom_angle_atom_site_label_3
_geom_angle
C17 Pd1 C27 102.89(10)
C17 Pd1 O1 87.53(8)
C27 Pd1 O1 169.56(8)
C17 Pd1 C31 166.91(9)
C27 Pd1 C31 68.40(10)
O1 Pd1 C31 101.22(8)
C17 Pd1 C32 132.51(8)
C27 Pd1 C32 35.80(9)
O1 Pd1 C32 134.63(7)
C31 Pd1 C32 35.80(8)
C1 O1 Pd1 120.74(13)
C30 O2 C34 114.37(19)
C17 N1 C15 110.43(19)
C17 N1 C2 127.21(19)
C15 N1 C2 122.36(19)
C17 N2 C16 111.14(19)
C17 N2 C18 127.31(19)
C16 N2 C18 121.17(18)
O1 C1 C2 122.86(19)
O1 C1 C6 121.5(2)
C2 C1 C6 115.7(2)
C3 C2 C1 123.1(2)
C3 C2 N1 116.7(2)
C1 C2 N1 120.25(19)
C4 C3 C2 120.9(2)
C4 C3 H3 119.6
C2 C3 H3 119.6
C3 C4 C5 116.8(2)
C3 C4 C11 123.2(2)
C5 C4 C11 119.8(2)
C6 C5 C4 124.0(2)
C6 C5 H5 118.0
C4 C5 H5 118.0
C5 C6 C1 119.4(2)
C5 C6 C7 120.5(2)
C1 C6 C7 120.0(2)
C8 C7 C10 107.4(2)
C8 C7 C6 109.66(19)
C10 C7 C6 112.5(2)
C8 C7 C9 110.6(2)
C10 C7 C9 106.9(2)
C6 C7 C9 109.72(18)
C7 C8 H8A 109.5
C7 C8 H8B 109.5
H8A C8 H8B 109.5
C7 C8 H8C 109.5
H8A C8 H8C 109.5
H8B C8 H8C 109.5
C7 C9 H9A 109.5
C7 C9 H9B 109.5
H9A C9 H9B 109.5
C7 C9 H9C 109.5
H9A C9 H9C 109.5
H9B C9 H9C 109.5
C7 C10 H10A 109.5
C7 C10 H10B 109.5
H10A C10 H10B 109.5
C7 C10 H10C 109.5
H10A C10 H10C 109.5
H10B C10 H10C 109.5
C14 C11 C12 110.3(3)
C14 C11 C13 106.4(2)
C12 C11 C13 108.5(3)
C14 C11 C4 113.0(2)
C12 C11 C4 107.7(2)
C13 C11 C4 111.0(2)
C11 C12 H12A 109.5
C11 C12 H12B 109.5
H12A C12 H12B 109.5
C11 C12 H12C 109.5
H12A C12 H12C 109.5
H12B C12 H12C 109.5
C11 C13 H13A 109.5
C11 C13 H13B 109.5
H13A C13 H13B 109.5
C11 C13 H13C 109.5
H13A C13 H13C 109.5
H13B C13 H13C 109.5
C11 C14 H14A 109.5
C11 C14 H14B 109.5
H14A C14 H14B 109.5
C11 C14 H14C 109.5
H14A C14 H14C 109.5
H14B C14 H14C 109.5
C16 C15 N1 107.3(2)
C16 C15 H15 126.4
N1 C15 H15 126.4
C15 C16 N2 106.9(2)
C15 C16 H16 126.6
N2 C16 H16 126.6
N2 C17 N1 104.25(19)
N2 C17 Pd1 132.39(17)
N1 C17 Pd1 122.62(16)
C23 C18 C19 122.7(2)
C23 C18 N2 119.42(19)
C19 C18 N2 117.5(2)
C20 C19 C18 117.2(2)
C20 C19 C25 121.0(2)
C18 C19 C25 121.7(2)
C21 C20 C19 121.8(2)
C21 C20 H20 119.1
C19 C20 H20 119.1
C22 C21 C20 118.7(2)
C22 C21 C26 120.5(2)
C20 C21 C26 120.8(2)
C21 C22 C23 122.1(2)
C21 C22 H22 118.9
C23 C22 H22 118.9
C22 C23 C18 117.3(2)
C22 C23 C24 121.3(2)
C18 C23 C24 121.4(2)
C23 C24 H24A 109.5
C23 C24 H24B 109.5
H24A C24 H24B 109.5
C23 C24 H24C 109.5
H24A C24 H24C 109.5
H24B C24 H24C 109.5
C19 C25 H25A 109.5
C19 C25 H25B 109.5
H25A C25 H25B 109.5
C19 C25 H25C 109.5
H25A C25 H25C 109.5
H25B C25 H25C 109.5
C21 C26 H26A 109.5
C21 C26 H26B 109.5
H26A C26 H26B 109.5
C21 C26 H26C 109.5
H26A C26 H26C 109.5
H26B C26 H26C 109.5
C28 C27 C32 103.4(2)
C28 C27 Pd1 106.11(16)
C32 C27 Pd1 95.07(15)
C28 C27 H27 116.5
C32 C27 H27 116.5
Pd1 C27 H27 116.5
C29 C28 C27 101.4(2)
C29 C28 H28A 111.5
C27 C28 H28A 111.5
C29 C28 H28B 111.5
C27 C28 H28B 111.5
H28A C28 H28B 109.3
C30 C29 C33 98.7(2)
C30 C29 C28 108.2(2)
C33 C29 C28 100.5(2)
C30 C29 H29 115.7
C33 C29 H29 115.7
C28 C29 H29 115.7
O2 C30 C31 131.9(2)
O2 C30 C29 117.8(2)
C31 C30 C29 110.2(2)
C30 C31 C32 103.2(2)
C30 C31 Pd1 95.30(16)
C32 C31 Pd1 87.41(14)
C30 C31 H31 121.2
C32 C31 H31 121.2
Pd1 C31 H31 121.2
C33 C32 C31 100.4(2)
C33 C32 C27 104.3(2)
C31 C32 C27 100.22(19)
C33 C32 Pd1 129.55(18)
C31 C32 Pd1 56.79(12)
C27 C32 Pd1 49.13(11)
C33 C32 H32 116.5
C31 C32 H32 116.5
C27 C32 H32 116.5
Pd1 C32 H32 113.9
C29 C33 C32 93.7(2)
C29 C33 H33A 113.0
C32 C33 H33A 113.0
C29 C33 H33B 113.0
C32 C33 H33B 113.0
H33A C33 H33B 110.4
O2 C34 H34A 109.5
O2 C34 H34B 109.5
H34A C34 H34B 109.5
O2 C34 H34C 109.5
H34A C34 H34C 109.5
H34B C34 H34C 109.5

loop_
_geom_bond_atom_site_label_1
_geom_bond_atom_site_label_2
_geom_bond_distance
Pd1 C17 1.988(2)
Pd1 C27 2.009(2)
Pd1 O1 2.1257(16)
Pd1 C31 2.217(2)
Pd1 C32 2.647(2)
O1 C1 1.315(3)
O2 C30 1.338(3)
O2 C34 1.436(3)
N1 C17 1.361(3)
N1 C15 1.386(3)
N1 C2 1.440(3)
N2 C17 1.359(3)
N2 C16 1.379(3)
N2 C18 1.444(3)
C1 C2 1.411(3)
C1 C6 1.431(3)
C2 C3 1.389(3)
C3 C4 1.380(3)
C3 H3 0.9500
C4 C5 1.398(3)
C4 C11 1.531(3)
C5 C6 1.383(3)
C5 H5 0.9500
C6 C7 1.537(3)
C7 C8 1.535(3)
C7 C10 1.536(3)
C7 C9 1.542(3)
C8 H8A 0.9800
C8 H8B 0.9800
C8 H8C 0.9800
C9 H9A 0.9800
C9 H9B 0.9800
C9 H9C 0.9800
C10 H10A 0.9800
C10 H10B 0.9800
C10 H10C 0.9800
C11 C14 1.518(4)
C11 C12 1.527(4)
C11 C13 1.528(4)
C12 H12A 0.9800
C12 H12B 0.9800
C12 H12C 0.9800
C13 H13A 0.9800
C13 H13B 0.9800
C13 H13C 0.9800
C14 H14A 0.9800
C14 H14B 0.9800
C14 H14C 0.9800
C15 C16 1.335(3)
C15 H15 0.9500
C16 H16 0.9500
C18 C23 1.391(3)
C18 C19 1.397(3)
C19 C20 1.391(3)
C19 C25 1.498(3)
C20 C21 1.385(3)
C20 H20 0.9500
C21 C22 1.384(3)
C21 C26 1.504(3)
C22 C23 1.385(3)
C22 H22 0.9500
C23 C24 1.502(3)
C24 H24A 0.9800
C24 H24B 0.9800
C24 H24C 0.9800
C25 H25A 0.9800
C25 H25B 0.9800
C25 H25C 0.9800
C26 H26A 0.9800
C26 H26B 0.9800
C26 H26C 0.9800
C27 C28 1.542(3)
C27 C32 1.554(4)
C27 H27 1.0000
C28 C29 1.541(4)
C28 H28A 0.9900
C28 H28B 0.9900
C29 C30 1.519(3)
C29 C33 1.534(4)
C29 H29 1.0000
C30 C31 1.359(3)
C31 C32 1.550(3)
C31 H31 1.0000
C32 C33 1.537(4)
C32 H32 1.0000
C33 H33A 0.9900
C33 H33B 0.9900
C34 H34A 0.9800
C34 H34B 0.9800
C34 H34C 0.9800

loop_
_geom_torsion_atom_site_label_1
_geom_torsion_atom_site_label_2
_geom_torsion_atom_site_label_3
_geom_torsion_atom_site_label_4
_geom_torsion
C17 Pd1 O1 C1 42.86(17)
C27 Pd1 O1 C1 -133.6(4)
C31 Pd1 O1 C1 -127.32(17)
C32 Pd1 O1 C1 -112.35(18)
Pd1 O1 C1 C2 -35.9(3)
Pd1 O1 C1 C6 144.19(17)
O1 C1 C2 C3 175.0(2)
C6 C1 C2 C3 -5.2(3)
O1 C1 C2 N1 -5.1(3)
C6 C1 C2 N1 174.79(19)
C17 N1 C2 C3 -147.2(2)
C15 N1 C2 C3 31.8(3)
C17 N1 C2 C1 32.9(3)
C15 N1 C2 C1 -148.2(2)
C1 C2 C3 C4 3.5(4)
N1 C2 C3 C4 -176.5(2)
C2 C3 C4 C5 0.0(4)
C2 C3 C4 C11 -174.5(2)
C3 C4 C5 C6 -1.4(4)
C11 C4 C5 C6 173.2(2)
C4 C5 C6 C1 -0.5(4)
C4 C5 C6 C7 -178.6(2)
O1 C1 C6 C5 -176.5(2)
C2 C1 C6 C5 3.6(3)
O1 C1 C6 C7 1.6(3)
C2 C1 C6 C7 -178.3(2)
C5 C6 C7 C8 -121.2(2)
C1 C6 C7 C8 60.7(3)
C5 C6 C7 C10 -1.8(3)
C1 C6 C7 C10 -179.9(2)
C5 C6 C7 C9 117.1(2)
C1 C6 C7 C9 -61.0(3)
C3 C4 C11 C14 -16.3(4)
C5 C4 C11 C14 169.4(2)
C3 C4 C11 C12 105.7(3)
C5 C4 C11 C12 -68.6(3)
C3 C4 C11 C13 -135.7(3)
C5 C4 C11 C13 50.0(3)
C17 N1 C15 C16 1.2(3)
C2 N1 C15 C16 -177.9(2)
N1 C15 C16 N2 -0.4(3)
C17 N2 C16 C15 -0.5(3)
C18 N2 C16 C15 172.9(2)
C16 N2 C17 N1 1.2(2)
C18 N2 C17 N1 -171.7(2)
C16 N2 C17 Pd1 -168.81(17)
C18 N2 C17 Pd1 18.3(3)
C15 N1 C17 N2 -1.5(2)
C2 N1 C17 N2 177.55(19)
C15 N1 C17 Pd1 169.79(16)
C2 N1 C17 Pd1 -11.2(3)
C27 Pd1 C17 N2 -31.6(2)
O1 Pd1 C17 N2 149.0(2)
C31 Pd1 C17 N2 -78.6(5)
C32 Pd1 C17 N2 -54.9(2)
C27 Pd1 C17 N1 159.83(17)
O1 Pd1 C17 N1 -19.51(17)
C31 Pd1 C17 N1 112.9(4)
C32 Pd1 C17 N1 136.61(16)
C17 N2 C18 C23 -101.8(3)
C16 N2 C18 C23 85.9(3)
C17 N2 C18 C19 85.0(3)
C16 N2 C18 C19 -87.2(3)
C23 C18 C19 C20 -0.7(4)
N2 C18 C19 C20 172.2(2)
C23 C18 C19 C25 -179.7(2)
N2 C18 C19 C25 -6.8(3)
C18 C19 C20 C21 -1.5(4)
C25 C19 C20 C21 177.5(2)
C19 C20 C21 C22 2.7(4)
C19 C20 C21 C26 -176.0(2)
C20 C21 C22 C23 -1.7(4)
C26 C21 C22 C23 176.9(2)
C21 C22 C23 C18 -0.4(4)
C21 C22 C23 C24 -179.9(2)
C19 C18 C23 C22 1.6(3)
N2 C18 C23 C22 -171.1(2)
C19 C18 C23 C24 -178.9(2)
N2 C18 C23 C24 8.4(3)
C17 Pd1 C27 C28 104.26(17)
O1 Pd1 C27 C28 -79.4(5)
C31 Pd1 C27 C28 -85.99(17)
C32 Pd1 C27 C28 -105.5(2)
C17 Pd1 C27 C32 -150.20(14)
O1 Pd1 C27 C32 26.2(5)
C31 Pd1 C27 C32 19.55(14)
C32 C27 C28 C29 -14.4(2)
Pd1 C27 C28 C29 85.04(19)
C27 C28 C29 C30 -56.1(2)
C27 C28 C29 C33 46.8(2)
C34 O2 C30 C31 -5.5(4)
C34 O2 C30 C29 178.2(2)
C33 C29 C30 O2 143.8(2)
C28 C29 C30 O2 -112.0(2)
C33 C29 C30 C31 -33.2(3)
C28 C29 C30 C31 70.9(3)
O2 C30 C31 C32 -178.1(2)
C29 C30 C31 C32 -1.6(3)
O2 C30 C31 Pd1 93.3(3)
C29 C30 C31 Pd1 -90.18(19)
C17 Pd1 C31 C30 133.5(4)
C27 Pd1 C31 C30 83.48(16)
O1 Pd1 C31 C30 -95.29(15)
C32 Pd1 C31 C30 103.0(2)
C17 Pd1 C31 C32 30.4(5)
C27 Pd1 C31 C32 -19.55(14)
O1 Pd1 C31 C32 161.68(13)
C30 C31 C32 C33 36.0(2)
Pd1 C31 C32 C33 130.83(17)
C30 C31 C32 C27 -70.7(2)
Pd1 C31 C32 C27 24.12(16)
C30 C31 C32 Pd1 -94.84(17)
C28 C27 C32 C33 -22.5(2)
Pd1 C27 C32 C33 -130.44(18)
C28 C27 C32 C31 81.0(2)
Pd1 C27 C32 C31 -26.88(18)
C28 C27 C32 Pd1 107.91(19)
C17 Pd1 C32 C33 114.1(2)
C27 Pd1 C32 C33 73.0(3)
O1 Pd1 C32 C33 -100.5(2)
C31 Pd1 C32 C33 -74.8(3)
C17 Pd1 C32 C31 -171.04(14)
C27 Pd1 C32 C31 147.9(2)
O1 Pd1 C32 C31 -25.68(18)
C17 Pd1 C32 C27 41.08(19)
O1 Pd1 C32 C27 -173.55(13)
C31 Pd1 C32 C27 -147.9(2)
C30 C29 C33 C32 51.6(2)
C28 C29 C33 C32 -58.9(2)
C31 C32 C33 C29 -53.9(2)
C27 C32 C33 C29 49.5(2)
Pd1 C32 C33 C29 1.3(3)
